data_1554240
loop_
_publ_author_name
'Wang, Ya-Kun'
'Huang, Chen-Chao'
'Kumar, Sarvendra'
'Wu, Sheng-Fan'
'Yuan, Yi'
'Aziz Khan, Aziz Khan'
'Jiang, Zuo-Quan'
'Fung, Man-Keung'
'Liao, Liang-Sheng'

_publ_section_title
;
 The roles of thermally activated delayed fluorescence sensitizers for
 efficient red fluorescent organic light-emitting diodes with D--A--A type
 emitters
;
_journal_issue 1
_journal_name_full 'Materials Chemistry Frontiers'
_journal_page_first 161
_journal_paper_doi 10.1039/C8QM00442K
_journal_volume 3
_journal_year 2019
_chemical_formula_sum 'C25 H14 N4 O S'
_chemical_formula_weight 418.46
_chemical_name_common POZ-BT-CN
_chemical_name_systematic POZ-BT-CN
_space_group_IT_number 14
_space_group_name_Hall '-P 2ybc'
_space_group_name_H-M_alt 'P 1 21/c 1'
_symmetry_cell_setting monoclinic
_symmetry_space_group_name_H-M 'P 1 21/c 1'
_atom_sites_solution_hydrogens geom
_atom_sites_solution_primary direct
_atom_sites_solution_secondary difmap
_audit_creation_method SHELXL-97
_audit_update_record
;
2018-03-11 deposited with the CCDC.
2018-11-20 downloaded from the CCDC.
;
_cell_angle_alpha 90.00
_cell_angle_beta 107.795(4)
_cell_angle_gamma 90.00
_cell_formula_units_Z 4
_cell_length_a 17.804(2)
_cell_length_b 9.2170(11)
_cell_length_c 12.5258(17)
_cell_measurement_reflns_used 8320
_cell_measurement_temperature 296(2)
_cell_measurement_theta_max 25.28
_cell_measurement_theta_min 2.52
_cell_volume 1957.1(4)
_computing_cell_refinement 'Bruker SAINT'
_computing_data_collection 'Bruker APEX2'
_computing_data_reduction 'Bruker SAINT'
_computing_molecular_graphics 'Bruker SHELXTL'
_computing_publication_material 'Bruker SHELXTL'
_computing_structure_refinement 'SHELXL-2014 (Sheldrick 2014)'
_computing_structure_solution 'SHELXS-97 (Sheldrick 2008)'
_diffrn_ambient_temperature 296(2)
_diffrn_measured_fraction_theta_full 0.98
_diffrn_measured_fraction_theta_max 0.886
_diffrn_measurement_device_type 'Bruker APEX-II CCD'
_diffrn_measurement_method '\f and \w scans'
_diffrn_radiation_monochromator graphite
_diffrn_radiation_source 'fine-focus sealed tube'
_diffrn_radiation_type MoK\a
_diffrn_radiation_wavelength 0.71073
_diffrn_reflns_av_R_equivalents 0.0497
_diffrn_reflns_av_sigmaI/netI 0.0318
_diffrn_reflns_limit_h_max 20
_diffrn_reflns_limit_h_min -20
_diffrn_reflns_limit_k_max 9
_diffrn_reflns_limit_k_min -10
_diffrn_reflns_limit_l_max 15
_diffrn_reflns_limit_l_min -15
_diffrn_reflns_number 22210
_diffrn_reflns_theta_full 25.00
_diffrn_reflns_theta_max 25.50
_diffrn_reflns_theta_min 2.40
_exptl_absorpt_coefficient_mu 0.192
_exptl_crystal_colour red
_exptl_crystal_density_diffrn 1.420
_exptl_crystal_density_method 'not measured'
_exptl_crystal_description niddle
_exptl_crystal_F_000 864
_exptl_crystal_size_max 0.45
_exptl_crystal_size_mid 0.32
_exptl_crystal_size_min 0.28
_refine_diff_density_max 0.322
_refine_diff_density_min -0.310
_refine_diff_density_rms 0.047
_refine_ls_extinction_method none
_refine_ls_goodness_of_fit_ref 1.071
_refine_ls_hydrogen_treatment mixed
_refine_ls_matrix_type full
_refine_ls_number_parameters 280
_refine_ls_number_reflns 3220
_refine_ls_number_restraints 0
_refine_ls_restrained_S_all 1.071
_refine_ls_R_factor_all 0.0605
_refine_ls_R_factor_gt 0.0410
_refine_ls_shift/su_max 0.001
_refine_ls_shift/su_mean 0.000
_refine_ls_structure_factor_coef Fsqd
_refine_ls_weighting_details 'calc w=1/[\s^2^(Fo^2^)+(0.0447P)^2^+0.9686P] where P=(Fo^2^+2Fc^2^)/3'
_refine_ls_weighting_scheme calc
_refine_ls_wR_factor_gt 0.0939
_refine_ls_wR_factor_ref 0.1027
_reflns_number_gt 2528
_reflns_number_total 3220
_reflns_threshold_expression >2\s(I)
_cod_data_source_file c8qm00442k2.cif
_cod_data_source_block a_a
_cod_depositor_comments
;
The following automatic conversions were performed:

data item '_symmetry_cell_setting' value 'Monoclinic' was changed to
'monoclinic' in accordance with the
/home/saulius/struct/COD-crude-data/automatic-downloads/DataCite-retrospective/RSC/depositions/lib/dictionaries/cif_core.dic
dictionary named 'cif_core.dic' version 2.4.2 last updated on
2011-04-26.

Automatic conversion script
Id: cif_fix_values 6909 2019-04-08 15:41:33Z antanas 
;
_cod_original_sg_symbol_H-M P2(1)/c
_cod_database_code 1554240

loop_
_symmetry_equiv_pos_as_xyz
'x, y, z'
'-x, y+1/2, -z+1/2'
'-x, -y, -z'
'x, -y-1/2, z-1/2'

loop_
_atom_site_label
_atom_site_type_symbol
_atom_site_fract_x
_atom_site_fract_y
_atom_site_fract_z
_atom_site_U_iso_or_equiv
_atom_site_adp_type
_atom_site_occupancy
_atom_site_symmetry_multiplicity
_atom_site_calc_flag
_atom_site_refinement_flags
C1 C 0.51663(12) 0.1436(2) 0.61895(17) 0.0297(5) Uani 1 1 d .
C2 C 0.49514(12) 0.0293(2) 0.68040(17) 0.0315(5) Uani 1 1 d .
C3 C 0.42271(13) -0.0316(2) 0.63686(18) 0.0354(5) Uani 1 1 d .
H3 H 0.4081 -0.1079 0.6748 0.043 Uiso 1 1 calc R
C4 C 0.36887(12) 0.0181(2) 0.53517(18) 0.0341(5) Uani 1 1 d .
H4 H 0.3201 -0.0277 0.5089 0.041 Uiso 1 1 calc R
C5 C 0.38476(12) 0.1300(2) 0.47353(16) 0.0279(5) Uani 1 1 d .
C6 C 0.46224(12) 0.1929(2) 0.51582(17) 0.0290(5) Uani 1 1 d .
C7 C 0.32596(11) 0.1864(2) 0.37158(17) 0.0300(5) Uani 1 1 d .
C8 C 0.27276(12) 0.0958(2) 0.29606(18) 0.0331(5) Uani 1 1 d .
H8 H 0.2742 -0.0035 0.3095 0.040 Uiso 1 1 calc R
C9 C 0.21773(12) 0.1511(2) 0.20125(18) 0.0330(5) Uani 1 1 d .
H9 H 0.1838 0.0883 0.1510 0.040 Uiso 1 1 calc R
C10 C 0.21271(12) 0.2992(2) 0.18043(17) 0.0316(5) Uani 1 1 d .
C11 C 0.26403(12) 0.3899(2) 0.25906(17) 0.0313(5) Uani 1 1 d .
C12 C 0.32004(12) 0.3353(2) 0.35107(17) 0.0328(5) Uani 1 1 d .
H12 H 0.3546 0.3983 0.4005 0.039 Uiso 1 1 calc R
C13 C 0.13392(14) 0.1960(3) -0.0725(2) 0.0476(6) Uani 1 1 d .
H13 H 0.1865 0.2039 -0.0702 0.057 Uiso 1 1 calc R
C14 C 0.08287(17) 0.1070(3) -0.1512(2) 0.0590(7) Uani 1 1 d .
H14 H 0.1011 0.0549 -0.2019 0.071 Uiso 1 1 calc R
C15 C 0.00543(18) 0.0961(4) -0.1541(2) 0.0708(9) Uani 1 1 d .
H15 H -0.0287 0.0354 -0.2061 0.085 Uiso 1 1 calc R
C16 C -0.02168(16) 0.1742(4) -0.0806(3) 0.0833(11) Uani 1 1 d .
H16 H -0.0745 0.1679 -0.0838 0.100 Uiso 1 1 calc R
C17 C 0.02897(14) 0.2624(3) -0.0018(2) 0.0618(8) Uani 1 1 d .
H17 H 0.0106 0.3149 0.0485 0.074 Uiso 1 1 calc R
C18 C 0.10647(12) 0.2723(3) 0.00184(18) 0.0368(5) Uani 1 1 d .
C19 C 0.17493(12) 0.5056(2) 0.05790(18) 0.0344(5) Uani 1 1 d .
C20 C 0.14507(13) 0.5636(3) -0.04921(19) 0.0432(6) Uani 1 1 d .
H20 H 0.1117 0.5082 -0.1062 0.052 Uiso 1 1 calc R
C21 C 0.16468(15) 0.7036(3) -0.0717(2) 0.0505(7) Uani 1 1 d .
H21 H 0.1435 0.7415 -0.1435 0.061 Uiso 1 1 calc R
C22 C 0.21518(14) 0.7874(3) 0.0108(2) 0.0471(6) Uani 1 1 d .
H22 H 0.2285 0.8807 -0.0052 0.057 Uiso 1 1 calc R
C23 C 0.24582(13) 0.7306(2) 0.1182(2) 0.0386(5) Uani 1 1 d .
H23 H 0.2799 0.7859 0.1747 0.046 Uiso 1 1 calc R
C24 C 0.22560(12) 0.5925(2) 0.14044(18) 0.0337(5) Uani 1 1 d .
C25 C 0.55102(13) -0.0183(2) 0.78371(19) 0.0360(5) Uani 1 1 d .
N1 N 0.58612(10) 0.21294(18) 0.64725(15) 0.0359(4) Uani 1 1 d .
N2 N 0.49276(10) 0.29788(18) 0.46640(15) 0.0346(4) Uani 1 1 d .
N3 N 0.15834(10) 0.3635(2) 0.08604(15) 0.0364(5) Uani 1 1 d .
N4 N 0.59701(12) -0.0533(2) 0.86556(17) 0.0493(5) Uani 1 1 d .
O1 O 0.25727(9) 0.54036(15) 0.24927(12) 0.0408(4) Uani 1 1 d .
S1 S 0.58039(3) 0.32728(6) 0.54786(5) 0.03781(19) Uani 1 1 d .

loop_
_atom_site_aniso_label
_atom_site_aniso_U_11
_atom_site_aniso_U_22
_atom_site_aniso_U_33
_atom_site_aniso_U_23
_atom_site_aniso_U_13
_atom_site_aniso_U_12
C1 0.0332(12) 0.0271(11) 0.0281(12) -0.0050(9) 0.0084(10) -0.0001(9)
C2 0.0367(12) 0.0335(11) 0.0236(11) 0.0013(9) 0.0085(10) 0.0043(10)
C3 0.0406(13) 0.0346(12) 0.0332(12) 0.0030(10) 0.0143(10) -0.0031(10)
C4 0.0315(11) 0.0356(12) 0.0354(13) -0.0010(10) 0.0105(10) -0.0050(9)
C5 0.0314(11) 0.0276(11) 0.0251(11) -0.0045(9) 0.0091(9) -0.0002(9)
C6 0.0339(12) 0.0252(11) 0.0279(11) -0.0029(9) 0.0093(9) -0.0013(9)
C7 0.0298(11) 0.0348(12) 0.0257(11) -0.0015(9) 0.0090(9) -0.0022(9)
C8 0.0347(12) 0.0311(11) 0.0333(12) -0.0017(10) 0.0101(10) -0.0023(9)
C9 0.0323(11) 0.0359(12) 0.0287(12) -0.0060(10) 0.0061(10) -0.0074(9)
C10 0.0271(11) 0.0420(13) 0.0250(11) -0.0007(10) 0.0071(9) -0.0001(9)
C11 0.0329(11) 0.0314(11) 0.0285(12) -0.0014(9) 0.0074(10) -0.0004(9)
C12 0.0326(11) 0.0337(12) 0.0274(12) -0.0041(10) 0.0023(9) -0.0053(9)
C13 0.0421(14) 0.0604(16) 0.0403(14) -0.0069(13) 0.0126(12) -0.0106(12)
C14 0.0731(19) 0.0678(18) 0.0358(15) -0.0118(13) 0.0159(14) -0.0154(15)
C15 0.0623(19) 0.089(2) 0.0442(17) -0.0122(16) -0.0089(14) -0.0288(17)
C16 0.0337(15) 0.123(3) 0.082(2) -0.026(2) 0.0012(16) -0.0191(17)
C17 0.0341(14) 0.091(2) 0.0571(18) -0.0206(16) 0.0085(13) -0.0060(14)
C18 0.0303(12) 0.0473(13) 0.0280(12) 0.0007(10) 0.0017(10) -0.0030(10)
C19 0.0272(11) 0.0403(13) 0.0344(13) 0.0019(10) 0.0076(10) 0.0064(9)
C20 0.0394(13) 0.0501(15) 0.0330(13) 0.0019(11) 0.0007(10) 0.0063(11)
C21 0.0561(16) 0.0513(16) 0.0387(14) 0.0131(12) 0.0065(12) 0.0137(13)
C22 0.0518(15) 0.0383(13) 0.0487(15) 0.0073(12) 0.0115(13) 0.0079(11)
C23 0.0341(12) 0.0344(12) 0.0441(14) 0.0000(11) 0.0073(11) 0.0071(10)
C24 0.0290(11) 0.0398(13) 0.0295(12) 0.0017(10) 0.0048(10) 0.0093(10)
C25 0.0393(13) 0.0389(13) 0.0320(13) 0.0015(10) 0.0141(11) 0.0000(10)
N1 0.0347(10) 0.0307(10) 0.0381(11) -0.0018(8) 0.0051(8) -0.0041(8)
N2 0.0355(10) 0.0298(10) 0.0344(10) 0.0000(8) 0.0047(8) -0.0071(8)
N3 0.0309(10) 0.0422(11) 0.0296(10) -0.0001(8) -0.0005(8) -0.0041(8)
N4 0.0497(12) 0.0591(14) 0.0362(12) 0.0109(10) 0.0089(11) 0.0043(10)
O1 0.0488(9) 0.0335(8) 0.0306(9) 0.0007(7) -0.0020(7) 0.0011(7)
S1 0.0348(3) 0.0309(3) 0.0422(4) 0.0021(3) 0.0034(3) -0.0078(2)

loop_
_atom_type_symbol
_atom_type_description
_atom_type_scat_dispersion_real
_atom_type_scat_dispersion_imag
_atom_type_scat_source
C C 0.0033 0.0016 'International Tables Vol C Tables 4.2.6.8 and 6.1.1.4'
H H 0.0000 0.0000 'International Tables Vol C Tables 4.2.6.8 and 6.1.1.4'
N N 0.0061 0.0033 'International Tables Vol C Tables 4.2.6.8 and 6.1.1.4'
O O 0.0106 0.0060 'International Tables Vol C Tables 4.2.6.8 and 6.1.1.4'
S S 0.1246 0.1234 'International Tables Vol C Tables 4.2.6.8 and 6.1.1.4'

loop_
_geom_angle_atom_site_label_1
_geom_angle_atom_site_label_2
_geom_angle_atom_site_label_3
_geom_angle
N1 C1 C2 126.04(19)
N1 C1 C6 113.76(18)
C2 C1 C6 120.20(18)
C3 C2 C1 117.86(19)
C3 C2 C25 123.1(2)
C1 C2 C25 119.03(19)
C2 C3 C4 121.7(2)
C2 C3 H3 119.1
C4 C3 H3 119.1
C5 C4 C3 123.5(2)
C5 C4 H4 118.3
C3 C4 H4 118.3
C4 C5 C6 115.84(19)
C4 C5 C7 122.64(18)
C6 C5 C7 121.50(18)
N2 C6 C1 112.66(18)
N2 C6 C5 126.51(19)
C1 C6 C5 120.82(18)
C8 C7 C12 117.87(19)
C8 C7 C5 122.07(19)
C12 C7 C5 120.00(18)
C9 C8 C7 121.1(2)
C9 C8 H8 119.4
C7 C8 H8 119.4
C8 C9 C10 120.76(19)
C8 C9 H9 119.6
C10 C9 H9 119.6
C9 C10 C11 117.74(19)
C9 C10 N3 124.04(19)
C11 C10 N3 118.22(19)
C12 C11 O1 117.44(18)
C12 C11 C10 121.6(2)
O1 C11 C10 120.86(18)
C11 C12 C7 120.78(19)
C11 C12 H12 119.6
C7 C12 H12 119.6
C18 C13 C14 119.6(2)
C18 C13 H13 120.2
C14 C13 H13 120.2
C15 C14 C13 119.8(3)
C15 C14 H14 120.1
C13 C14 H14 120.1
C16 C15 C14 120.2(3)
C16 C15 H15 119.9
C14 C15 H15 119.9
C15 C16 C17 120.2(3)
C15 C16 H16 119.9
C17 C16 H16 119.9
C18 C17 C16 119.6(3)
C18 C17 H17 120.2
C16 C17 H17 120.2
C17 C18 C13 120.5(2)
C17 C18 N3 118.5(2)
C13 C18 N3 120.97(19)
C20 C19 C24 117.6(2)
C20 C19 N3 123.4(2)
C24 C19 N3 118.96(19)
C21 C20 C19 120.5(2)
C21 C20 H20 119.7
C19 C20 H20 119.7
C22 C21 C20 121.0(2)
C22 C21 H21 119.5
C20 C21 H21 119.5
C21 C22 C23 119.2(2)
C21 C22 H22 120.4
C23 C22 H22 120.4
C24 C23 C22 119.7(2)
C24 C23 H23 120.2
C22 C23 H23 120.2
C23 C24 O1 117.77(19)
C23 C24 C19 122.0(2)
O1 C24 C19 120.20(19)
N4 C25 C2 178.1(2)
C1 N1 S1 105.80(14)
C6 N2 S1 106.20(14)
C10 N3 C19 117.22(17)
C10 N3 C18 119.41(18)
C19 N3 C18 119.66(18)
C24 O1 C11 115.34(16)
N2 S1 N1 101.58(9)

loop_
_geom_bond_atom_site_label_1
_geom_bond_atom_site_label_2
_geom_bond_distance
C1 N1 1.340(3)
C1 C2 1.425(3)
C1 C6 1.431(3)
C2 C3 1.358(3)
C2 C25 1.439(3)
C3 C4 1.416(3)
C3 H3 0.9300
C4 C5 1.368(3)
C4 H4 0.9300
C5 C6 1.440(3)
C5 C7 1.477(3)
C6 N2 1.349(3)
C7 C8 1.394(3)
C7 C12 1.394(3)
C8 C9 1.385(3)
C8 H8 0.9300
C9 C10 1.387(3)
C9 H9 0.9300
C10 C11 1.398(3)
C10 N3 1.409(3)
C11 C12 1.369(3)
C11 O1 1.394(3)
C12 H12 0.9300
C13 C18 1.371(3)
C13 C14 1.387(3)
C13 H13 0.9300
C14 C15 1.372(4)
C14 H14 0.9300
C15 C16 1.367(4)
C15 H15 0.9300
C16 C17 1.380(4)
C16 H16 0.9300
C17 C18 1.370(3)
C17 H17 0.9300
C18 N3 1.441(3)
C19 C20 1.390(3)
C19 C24 1.398(3)
C19 N3 1.412(3)
C20 C21 1.388(3)
C20 H20 0.9300
C21 C22 1.381(3)
C21 H21 0.9300
C22 C23 1.390(3)
C22 H22 0.9300
C23 C24 1.375(3)
C23 H23 0.9300
C24 O1 1.392(2)
C25 N4 1.146(3)
N1 S1 1.6103(19)
N2 S1 1.6048(18)

loop_
_geom_torsion_atom_site_label_1
_geom_torsion_atom_site_label_2
_geom_torsion_atom_site_label_3
_geom_torsion_atom_site_label_4
_geom_torsion
N1 C1 C2 C3 -177.9(2)
C6 C1 C2 C3 1.1(3)
N1 C1 C2 C25 0.9(3)
C6 C1 C2 C25 179.87(18)
C1 C2 C3 C4 -1.5(3)
C25 C2 C3 C4 179.7(2)
C2 C3 C4 C5 -0.3(3)
C3 C4 C5 C6 2.4(3)
C3 C4 C5 C7 -175.94(19)
N1 C1 C6 N2 1.3(3)
C2 C1 C6 N2 -177.77(18)
N1 C1 C6 C5 -179.81(18)
C2 C1 C6 C5 1.1(3)
C4 C5 C6 N2 175.9(2)
C7 C5 C6 N2 -5.7(3)
C4 C5 C6 C1 -2.8(3)
C7 C5 C6 C1 175.60(18)
C4 C5 C7 C8 -37.0(3)
C6 C5 C7 C8 144.7(2)
C4 C5 C7 C12 140.0(2)
C6 C5 C7 C12 -38.3(3)
C12 C7 C8 C9 2.5(3)
C5 C7 C8 C9 179.59(19)
C7 C8 C9 C10 -1.7(3)
C8 C9 C10 C11 -1.0(3)
C8 C9 C10 N3 -179.95(19)
C9 C10 C11 C12 3.0(3)
N3 C10 C11 C12 -177.99(19)
C9 C10 C11 O1 -173.75(19)
N3 C10 C11 O1 5.3(3)
O1 C11 C12 C7 174.60(19)
C10 C11 C12 C7 -2.3(3)
C8 C7 C12 C11 -0.5(3)
C5 C7 C12 C11 -177.68(19)
C18 C13 C14 C15 0.0(4)
C13 C14 C15 C16 0.9(5)
C14 C15 C16 C17 -1.2(5)
C15 C16 C17 C18 0.6(5)
C16 C17 C18 C13 0.4(4)
C16 C17 C18 N3 -179.1(3)
C14 C13 C18 C17 -0.7(4)
C14 C13 C18 N3 178.8(2)
C24 C19 C20 C21 -0.7(3)
N3 C19 C20 C21 -179.0(2)
C19 C20 C21 C22 1.1(4)
C20 C21 C22 C23 -0.8(4)
C21 C22 C23 C24 0.1(3)
C22 C23 C24 O1 -179.61(19)
C22 C23 C24 C19 0.3(3)
C20 C19 C24 C23 0.0(3)
N3 C19 C24 C23 178.37(19)
C20 C19 C24 O1 179.93(19)
N3 C19 C24 O1 -1.7(3)
C3 C2 C25 N4 179(100)
C1 C2 C25 N4 0(8)
C2 C1 N1 S1 178.08(17)
C6 C1 N1 S1 -0.9(2)
C1 C6 N2 S1 -1.0(2)
C5 C6 N2 S1 -179.78(17)
C9 C10 N3 C19 -161.3(2)
C11 C10 N3 C19 19.8(3)
C9 C10 N3 C18 -3.0(3)
C11 C10 N3 C18 178.01(19)
C20 C19 N3 C10 156.6(2)
C24 C19 N3 C10 -21.6(3)
C20 C19 N3 C18 -1.6(3)
C24 C19 N3 C18 -179.77(19)
C17 C18 N3 C10 104.6(3)
C13 C18 N3 C10 -74.9(3)
C17 C18 N3 C19 -97.7(3)
C13 C18 N3 C19 82.8(3)
C23 C24 O1 C11 -153.99(19)
C19 C24 O1 C11 26.1(3)
C12 C11 O1 C24 155.05(19)
C10 C11 O1 C24 -28.1(3)
C6 N2 S1 N1 0.40(16)
C1 N1 S1 N2 0.31(16)
